data_7203814
loop_
_publ_author_name
'Kabbour, Houria'
'Cario, Laurent'
'Boucher, Florent'

_publ_section_title
;
 Rational design of new inorganic compounds with the ZrSiCuAs structure
 type using 2D building blocks
;
_journal_issue 34
_journal_name_full 'Journal of Materials Chemistry'
_journal_page_first 3525
_journal_paper_doi 10.1039/b506031a
_journal_volume 15
_journal_year 2005
_chemical_name_systematic ' ?'
_space_group_IT_number 225
_symmetry_cell_setting cubic
_symmetry_space_group_name_Hall '-F 4 2 3'
_symmetry_space_group_name_H-M 'F m -3 m'
_cell_angle_alpha 90.00000
_cell_angle_beta 90.00000
_cell_angle_gamma 90.00000
_cell_length_a 6.20144
_cell_length_b 6.20144
_cell_length_c 6.20144
_cell_volume 238.494
_computing_structure_refinement FULLPROF
_diffrn_radiation_type X-ray
_pd_instr_location ' ?'
_pd_meas_2theta_range_inc 0.015000
_pd_meas_2theta_range_max 109.97500
_pd_meas_2theta_range_min 10.00000
_pd_meas_number_of_points 0
_pd_proc_2theta_range_inc 0.015000
_pd_proc_2theta_range_max 109.9750
_pd_proc_2theta_range_min 10.0000
_pd_proc_ls_pref_orient_corr ' ?'
_pd_proc_ls_prof_R_factor 2.5537
_pd_proc_ls_prof_wR_expected 1.5905
_pd_proc_ls_prof_wR_factor 3.7834
_pd_proc_wavelength 1.540530
_pd_spec_mounting ' ?'
_refine_ls_number_parameters 18
_refine_ls_number_reflns 36
_refine_ls_number_restraints 0
_refine_ls_R_I_factor 14.8398
_cod_data_source_file b506031a.txt
_cod_data_source_block BaF2
_cod_depositor_comments
;
The following automatic conversions were performed:
'_symmetry_cell_setting' value 'Cubic' changed to 'cubic' according to
'/home/adriana/struct/CIF-dictionaries/cif_core.dic' dictionary named
'cif_core.dic' version 2.4.1 from 2010-06-29.

Automatic conversion script
Id: cif_fix_enum 1555 2011-01-17 13:19:09Z saulius 
;
_cod_original_cell_volume 238.49408
_cod_original_sg_symbol_H-M 'F M -3 M'
_cod_database_code 7203814
_pd_proc_ls_prof_cr_factor 10.6796
_pd_proc_ls_prof_cwr_factor 9.6581
_pd_proc_ls_prof_cwr_expected 4.0601
_pd_proc_ls_prof_chi2 5.6586
_pd_proc_ls_prof_echi2 5.9264

loop_
_symmetry_equiv_pos_as_xyz
x,y,z
x,-y,-z
-x,y,-z
-x,-y,z
y,z,x
-y,-z,x
y,-z,-x
-y,z,-x
z,x,y
-z,x,-y
-z,-x,y
z,-x,-y
y,x,z
-y,x,-z
y,-x,-z
-y,-x,z
z,y,x
-z,-y,x
-z,y,-x
z,-y,-x
x,z,y
x,-z,-y
-x,-z,y
-x,z,-y
-x,-y,-z
-x,y,z
x,-y,z
x,y,-z
-y,-z,-x
y,z,-x
-y,z,x
y,-z,x
-z,-x,-y
z,-x,y
z,x,-y
-z,x,y
-y,-x,-z
y,-x,z
-y,x,z
y,x,-z
-z,-y,-x
z,y,-x
z,-y,x
-z,y,x
-x,-z,-y
-x,z,y
x,z,-y
x,-z,y
x+1/2,y+1/2,z
x+1/2,-y+1/2,-z
-x+1/2,y+1/2,-z
-x+1/2,-y+1/2,z
y+1/2,z+1/2,x
-y+1/2,-z+1/2,x
y+1/2,-z+1/2,-x
-y+1/2,z+1/2,-x
z+1/2,x+1/2,y
-z+1/2,x+1/2,-y
-z+1/2,-x+1/2,y
z+1/2,-x+1/2,-y
y+1/2,x+1/2,z
-y+1/2,x+1/2,-z
y+1/2,-x+1/2,-z
-y+1/2,-x+1/2,z
z+1/2,y+1/2,x
-z+1/2,-y+1/2,x
-z+1/2,y+1/2,-x
z+1/2,-y+1/2,-x
x+1/2,z+1/2,y
x+1/2,-z+1/2,-y
-x+1/2,-z+1/2,y
-x+1/2,z+1/2,-y
-x+1/2,-y+1/2,-z
-x+1/2,y+1/2,z
x+1/2,-y+1/2,z
x+1/2,y+1/2,-z
-y+1/2,-z+1/2,-x
y+1/2,z+1/2,-x
-y+1/2,z+1/2,x
y+1/2,-z+1/2,x
-z+1/2,-x+1/2,-y
z+1/2,-x+1/2,y
z+1/2,x+1/2,-y
-z+1/2,x+1/2,y
-y+1/2,-x+1/2,-z
y+1/2,-x+1/2,z
-y+1/2,x+1/2,z
y+1/2,x+1/2,-z
-z+1/2,-y+1/2,-x
z+1/2,y+1/2,-x
z+1/2,-y+1/2,x
-z+1/2,y+1/2,x
-x+1/2,-z+1/2,-y
-x+1/2,z+1/2,y
x+1/2,z+1/2,-y
x+1/2,-z+1/2,y
x+1/2,y,z+1/2
x+1/2,-y,-z+1/2
-x+1/2,y,-z+1/2
-x+1/2,-y,z+1/2
y+1/2,z,x+1/2
-y+1/2,-z,x+1/2
y+1/2,-z,-x+1/2
-y+1/2,z,-x+1/2
z+1/2,x,y+1/2
-z+1/2,x,-y+1/2
-z+1/2,-x,y+1/2
z+1/2,-x,-y+1/2
y+1/2,x,z+1/2
-y+1/2,x,-z+1/2
y+1/2,-x,-z+1/2
-y+1/2,-x,z+1/2
z+1/2,y,x+1/2
-z+1/2,-y,x+1/2
-z+1/2,y,-x+1/2
z+1/2,-y,-x+1/2
x+1/2,z,y+1/2
x+1/2,-z,-y+1/2
-x+1/2,-z,y+1/2
-x+1/2,z,-y+1/2
-x+1/2,-y,-z+1/2
-x+1/2,y,z+1/2
x+1/2,-y,z+1/2
x+1/2,y,-z+1/2
-y+1/2,-z,-x+1/2
y+1/2,z,-x+1/2
-y+1/2,z,x+1/2
y+1/2,-z,x+1/2
-z+1/2,-x,-y+1/2
z+1/2,-x,y+1/2
z+1/2,x,-y+1/2
-z+1/2,x,y+1/2
-y+1/2,-x,-z+1/2
y+1/2,-x,z+1/2
-y+1/2,x,z+1/2
y+1/2,x,-z+1/2
-z+1/2,-y,-x+1/2
z+1/2,y,-x+1/2
z+1/2,-y,x+1/2
-z+1/2,y,x+1/2
-x+1/2,-z,-y+1/2
-x+1/2,z,y+1/2
x+1/2,z,-y+1/2
x+1/2,-z,y+1/2
x,y+1/2,z+1/2
x,-y+1/2,-z+1/2
-x,y+1/2,-z+1/2
-x,-y+1/2,z+1/2
y,z+1/2,x+1/2
-y,-z+1/2,x+1/2
y,-z+1/2,-x+1/2
-y,z+1/2,-x+1/2
z,x+1/2,y+1/2
-z,x+1/2,-y+1/2
-z,-x+1/2,y+1/2
z,-x+1/2,-y+1/2
y,x+1/2,z+1/2
-y,x+1/2,-z+1/2
y,-x+1/2,-z+1/2
-y,-x+1/2,z+1/2
z,y+1/2,x+1/2
-z,-y+1/2,x+1/2
-z,y+1/2,-x+1/2
z,-y+1/2,-x+1/2
x,z+1/2,y+1/2
x,-z+1/2,-y+1/2
-x,-z+1/2,y+1/2
-x,z+1/2,-y+1/2
-x,-y+1/2,-z+1/2
-x,y+1/2,z+1/2
x,-y+1/2,z+1/2
x,y+1/2,-z+1/2
-y,-z+1/2,-x+1/2
y,z+1/2,-x+1/2
-y,z+1/2,x+1/2
y,-z+1/2,x+1/2
-z,-x+1/2,-y+1/2
z,-x+1/2,y+1/2
z,x+1/2,-y+1/2
-z,x+1/2,y+1/2
-y,-x+1/2,-z+1/2
y,-x+1/2,z+1/2
-y,x+1/2,z+1/2
y,x+1/2,-z+1/2
-z,-y+1/2,-x+1/2
z,y+1/2,-x+1/2
z,-y+1/2,x+1/2
-z,y+1/2,x+1/2
-x,-z+1/2,-y+1/2
-x,z+1/2,y+1/2
x,z+1/2,-y+1/2
x,-z+1/2,y+1/2

loop_
_atom_site_label
_atom_site_fract_x
_atom_site_fract_y
_atom_site_fract_z
_atom_site_U_iso_or_equiv
_atom_site_occupancy
_atom_site_adp_type
_atom_site_type_symbol
Ba 0.00000 0.00000 0.00000 0.01894 1.00000 Uiso Ba
F 0.25000 0.25000 0.25000 0.01267 1.00024 Uiso F

loop_
_geom_angle_atom_site_label_1
_geom_angle_atom_site_label_2
_geom_angle_atom_site_label_3
_geom_angle_site_symmetry_1
_geom_angle_site_symmetry_2
_geom_angle_site_symmetry_3
_geom_angle
_geom_angle_publ_flag
? ? ? ? ? ? ? ?

loop_
_geom_bond_atom_site_label_1
_geom_bond_atom_site_label_2
_geom_bond_site_symmetry_1
_geom_bond_site_symmetry_2
_geom_bond_distance
_geom_bond_publ_flag
? ? ? ? ? ?

loop_
_geom_contact_atom_site_label_1
_geom_contact_atom_site_label_2
_geom_contact_distance
_geom_contact_site_symmetry_1
_geom_contact_site_symmetry_2
_geom_contact_publ_flag
? ? ? ? ? ?

loop_
_geom_hbond_atom_site_label_D
_geom_hbond_atom_site_label_H
_geom_hbond_atom_site_label_A
_geom_hbond_site_symmetry_D
_geom_hbond_site_symmetry_H
_geom_hbond_site_symmetry_A
_geom_hbond_distance_DH
_geom_hbond_distance_HA
_geom_hbond_distance_DA
_geom_hbond_angle_DHA
_geom_hbond_publ_flag
? ? ? ? ? ? ? ? ? ? ?

loop_
_geom_torsion_atom_site_label_1
_geom_torsion_atom_site_label_2
_geom_torsion_atom_site_label_3
_geom_torsion_atom_site_label_4
_geom_torsion_site_symmetry_1
_geom_torsion_site_symmetry_2
_geom_torsion_site_symmetry_3
_geom_torsion_site_symmetry_4
_geom_torsion
_geom_torsion_publ_flag
? ? ? ? ? ? ? ? ? ?
